data_4037844
loop_
_publ_author_name
'Pertejo, Pablo'
'Carreira-Barral, Israel'
'Pe\~na-Calleja, Pablo'
'Quesada, Roberto'
'Garc\'ia-Valverde, Mar\'ia'

_publ_section_title
;
 Post-Ugi Transformations for the Access to Pyrrolobenzodiazepine
 Scaffolds with Different Degrees of Unsaturation.
;
_journal_name_full 'The Journal of organic chemistry'
_journal_paper_doi 10.1021/acs.joc.9b02995
_journal_year 2020
_chemical_formula_moiety 'C26 H28 Cl N3 O3, C H Cl3'
_chemical_formula_sum 'C27 H29 Cl4 N3 O3'
_chemical_formula_weight 585.33
_chemical_name_systematic 12i
_space_group_crystal_system triclinic
_space_group_IT_number 2
_space_group_name_Hall '-P 1'
_space_group_name_H-M_alt 'P -1'
_atom_sites_solution_hydrogens mixed
_audit_creation_method SHELXL-2016/6
_cell_angle_alpha 110.090(2)
_cell_angle_beta 102.591(2)
_cell_angle_gamma 95.859(2)
_cell_formula_units_Z 2
_cell_length_a 10.1498(15)
_cell_length_b 11.4460(16)
_cell_length_c 12.8648(18)
_cell_measurement_reflns_used 3777
_cell_measurement_temperature 100(2)
_cell_measurement_theta_max 26.26
_cell_measurement_theta_min 2.87
_cell_volume 1344.1(3)
_computing_cell_refinement 'Bruker SMART'
_computing_data_collection 'Bruker SMART'
_computing_data_reduction 'Bruker SAINT'
_computing_molecular_graphics 'ORTEP-3 (Farrugia, 2012)'
_computing_publication_material 'WinGX publication routines (Farrugia, 1999)'
_computing_structure_refinement 'SHELXL-2016/6 (Sheldrick, 2016)'
_computing_structure_solution 'SIR92 (Altomare, 1994)'
_diffrn_ambient_temperature 100(2)
_diffrn_measured_fraction_theta_full 0.996
_diffrn_measured_fraction_theta_max 0.908
_diffrn_measurement_device_type 'CCD area detector'
_diffrn_measurement_method 'phi and omega scans'
_diffrn_radiation_type MoK\a
_diffrn_radiation_wavelength 0.71073
_diffrn_reflns_av_R_equivalents 0.0429
_diffrn_reflns_av_unetI/netI 0.0632
_diffrn_reflns_Laue_measured_fraction_full 0.996
_diffrn_reflns_Laue_measured_fraction_max 0.908
_diffrn_reflns_limit_h_max 13
_diffrn_reflns_limit_h_min -13
_diffrn_reflns_limit_k_max 14
_diffrn_reflns_limit_k_min -14
_diffrn_reflns_limit_l_max 16
_diffrn_reflns_limit_l_min -16
_diffrn_reflns_number 15649
_diffrn_reflns_point_group_measured_fraction_full 0.996
_diffrn_reflns_point_group_measured_fraction_max 0.908
_diffrn_reflns_theta_full 25.242
_diffrn_reflns_theta_max 28.221
_diffrn_reflns_theta_min 1.751
_diffrn_source 'sealed tube'
_exptl_absorpt_coefficient_mu 0.476
_exptl_absorpt_correction_type none
_exptl_crystal_colour colourless
_exptl_crystal_density_diffrn 1.446
_exptl_crystal_density_method 'not measured'
_exptl_crystal_description prism
_exptl_crystal_F_000 608
_exptl_crystal_size_max 0.300
_exptl_crystal_size_mid 0.300
_exptl_crystal_size_min 0.200
_refine_diff_density_max 0.843
_refine_diff_density_min -0.657
_refine_diff_density_rms 0.059
_refine_ls_extinction_method none
_refine_ls_goodness_of_fit_ref 0.954
_refine_ls_hydrogen_treatment mixed
_refine_ls_matrix_type full
_refine_ls_number_parameters 339
_refine_ls_number_reflns 6020
_refine_ls_number_restraints 0
_refine_ls_restrained_S_all 0.954
_refine_ls_R_factor_all 0.0687
_refine_ls_R_factor_gt 0.0466
_refine_ls_shift/su_max 0.001
_refine_ls_shift/su_mean 0.000
_refine_ls_structure_factor_coef Fsqd
_refine_ls_weighting_details 'w=1/[\s^2^(Fo^2^)+(0.0578P)^2^] where P=(Fo^2^+2Fc^2^)/3'
_refine_ls_weighting_scheme calc
_refine_ls_wR_factor_gt 0.1105
_refine_ls_wR_factor_ref 0.1181
_reflns_Friedel_coverage 0.000
_reflns_number_gt 4173
_reflns_number_total 6020
_reflns_threshold_expression 'I > 2\s(I)'
_cod_data_source_file jo9b02995_si_002.cif
_cod_data_source_block 12i
_cod_database_code 4037844
_shelx_shelxl_version_number 2016/6
_shelx_space_group_comment
;
The symmetry employed for this shelxl refinement is uniquely defined
by the following loop, which should always be used as a source of
symmetry information in preference to the above space-group names.
They are only intended as comments.
;
_shelx_estimated_absorpt_t_min 0.870
_shelx_estimated_absorpt_t_max 0.911

loop_
_space_group_symop_operation_xyz
'x, y, z'
'-x, -y, -z'

loop_
_atom_site_label
_atom_site_type_symbol
_atom_site_fract_x
_atom_site_fract_y
_atom_site_fract_z
_atom_site_U_iso_or_equiv
_atom_site_adp_type
_atom_site_occupancy
_atom_site_site_symmetry_order
_atom_site_calc_flag
_atom_site_refinement_flags_posn
_atom_site_refinement_flags_adp
C1 C 0.4740(2) 0.25918(19) 1.00152(18) 0.0227(5) Uani 1 1 d . .
C2 C 0.4015(2) 0.2976(2) 1.08257(18) 0.0247(5) Uani 1 1 d . .
H2 H 0.412063 0.268054 1.143935 0.030 Uiso 1 1 calc R U
C3 C 0.3138(2) 0.3792(2) 1.07262(18) 0.0234(5) Uani 1 1 d . .
H3 H 0.266539 0.408793 1.129827 0.028 Uiso 1 1 calc R U
C4 C 0.2922(2) 0.41997(18) 0.98068(17) 0.0189(4) Uani 1 1 d . .
C5 C 0.3674(2) 0.38153(19) 0.89965(17) 0.0184(4) Uani 1 1 d . .
C6 C 0.4597(2) 0.30127(19) 0.91226(17) 0.0209(5) Uani 1 1 d . .
H6 H 0.512738 0.275714 0.858871 0.025 Uiso 1 1 calc R U
C7 C 0.1990(2) 0.51321(19) 0.98366(18) 0.0209(5) Uani 1 1 d . .
C8 C 0.0532(2) 0.6192(2) 0.88190(19) 0.0255(5) Uani 1 1 d . .
H8A H 0.108328 0.703084 0.936025 0.031 Uiso 1 1 calc R U
H8B H -0.033971 0.604745 0.902230 0.031 Uiso 1 1 calc R U
C9 C 0.0261(2) 0.6105(2) 0.75863(19) 0.0278(5) Uani 1 1 d . .
H9A H 0.103088 0.661941 0.748301 0.033 Uiso 1 1 calc R U
H9B H -0.060164 0.639308 0.734958 0.033 Uiso 1 1 calc R U
C10 C 0.0141(2) 0.47012(19) 0.69075(18) 0.0238(5) Uani 1 1 d . .
H10A H 0.033086 0.456258 0.615542 0.029 Uiso 1 1 calc R U
H10B H -0.078981 0.422508 0.677489 0.029 Uiso 1 1 calc R U
C11 C 0.1238(2) 0.42843(19) 0.76707(17) 0.0186(4) Uani 1 1 d . .
C12 C 0.2672(2) 0.44263(18) 0.74702(17) 0.0188(4) Uani 1 1 d . .
C13 C 0.2864(2) 0.47260(19) 0.64640(17) 0.0192(4) Uani 1 1 d . .
C14 C 0.2693(2) 0.3720(2) 0.54197(18) 0.0263(5) Uani 1 1 d . .
H14 H 0.242867 0.287260 0.535763 0.032 Uiso 1 1 calc R U
C15 C 0.2907(2) 0.3950(2) 0.44821(19) 0.0273(5) Uani 1 1 d . .
H15 H 0.280471 0.325910 0.378086 0.033 Uiso 1 1 calc R U
C16 C 0.3270(2) 0.5179(2) 0.45499(18) 0.0227(5) Uani 1 1 d . .
C17 C 0.3443(2) 0.6188(2) 0.55768(18) 0.0245(5) Uani 1 1 d . .
H17 H 0.369493 0.703442 0.563379 0.029 Uiso 1 1 calc R U
C18 C 0.3241(2) 0.5942(2) 0.65247(18) 0.0232(5) Uani 1 1 d . .
H18 H 0.336670 0.663272 0.723147 0.028 Uiso 1 1 calc R U
C19 C 0.3817(3) 0.6539(2) 0.3588(2) 0.0341(6) Uani 1 1 d . .
H19A H 0.310790 0.703155 0.377698 0.051 Uiso 1 1 calc R U
H19B H 0.392090 0.648794 0.283446 0.051 Uiso 1 1 calc R U
H19C H 0.469391 0.695461 0.417339 0.051 Uiso 1 1 calc R U
C20 C 0.0761(2) 0.28781(19) 0.74400(17) 0.0196(4) Uani 1 1 d . .
C21 C -0.0687(2) 0.12421(19) 0.77085(18) 0.0212(5) Uani 1 1 d . .
H21 H -0.061777 0.071407 0.692854 0.025 Uiso 1 1 calc R U
C22 C 0.0212(2) 0.0830(2) 0.85776(19) 0.0256(5) Uani 1 1 d . .
H22A H 0.117603 0.096443 0.853886 0.031 Uiso 1 1 calc R U
H22B H 0.018391 0.135459 0.936237 0.031 Uiso 1 1 calc R U
C23 C -0.0278(2) -0.0558(2) 0.8340(2) 0.0319(6) Uani 1 1 d . .
H23A H 0.029392 -0.079502 0.893641 0.038 Uiso 1 1 calc R U
H23B H -0.016903 -0.108779 0.758495 0.038 Uiso 1 1 calc R U
C24 C -0.1779(2) -0.0812(2) 0.8338(2) 0.0342(6) Uani 1 1 d . .
H24A H -0.208901 -0.173025 0.813586 0.041 Uiso 1 1 calc R U
H24B H -0.187071 -0.035422 0.911834 0.041 Uiso 1 1 calc R U
C25 C -0.2683(2) -0.0387(2) 0.7485(2) 0.0338(6) Uani 1 1 d . .
H25A H -0.364129 -0.051063 0.754089 0.041 Uiso 1 1 calc R U
H25B H -0.267863 -0.091859 0.669507 0.041 Uiso 1 1 calc R U
C26 C -0.2188(2) 0.1006(2) 0.7707(2) 0.0292(5) Uani 1 1 d . .
H26A H -0.275648 0.123434 0.710271 0.035 Uiso 1 1 calc R U
H26B H -0.229743 0.154780 0.845842 0.035 Uiso 1 1 calc R U
C27 C 0.2575(3) -0.0139(2) 0.6436(2) 0.0391(6) Uani 1 1 d . .
H27 H 0.225297 0.067296 0.675925 0.047 Uiso 1 1 calc R U
N1 N 0.13062(17) 0.51756(15) 0.88338(14) 0.0199(4) Uani 1 1 d . .
N2 N 0.37193(17) 0.42259(15) 0.80847(14) 0.0192(4) Uani 1 1 d . .
N3 N -0.01937(19) 0.25653(17) 0.79134(16) 0.0224(4) Uani 1 1 d . .
O1 O 0.18437(15) 0.58445(14) 1.07557(12) 0.0284(4) Uani 1 1 d . .
O2 O 0.12244(14) 0.20953(13) 0.67635(12) 0.0247(3) Uani 1 1 d . .
O3 O 0.34245(16) 0.52954(15) 0.35568(12) 0.0308(4) Uani 1 1 d . .
Cl1 Cl 0.59174(6) 0.16161(6) 1.01615(5) 0.03380(16) Uani 1 1 d . .
Cl2 Cl 0.32410(7) -0.06036(6) 0.75698(5) 0.04399(19) Uani 1 1 d . .
Cl3 Cl 0.38853(9) 0.01531(9) 0.57963(8) 0.0735(3) Uani 1 1 d . .
Cl4 Cl 0.12012(8) -0.12292(8) 0.54220(7) 0.0686(3) Uani 1 1 d . .
H3N H -0.051(2) 0.309(2) 0.833(2) 0.033(7) Uiso 1 1 d . .

loop_
_atom_site_aniso_label
_atom_site_aniso_U_11
_atom_site_aniso_U_22
_atom_site_aniso_U_33
_atom_site_aniso_U_23
_atom_site_aniso_U_13
_atom_site_aniso_U_12
C1 0.0190(11) 0.0244(12) 0.0258(12) 0.0126(10) 0.0037(9) 0.0033(9)
C2 0.0224(12) 0.0332(13) 0.0215(11) 0.0159(10) 0.0048(9) 0.0009(10)
C3 0.0182(11) 0.0305(12) 0.0208(11) 0.0085(10) 0.0076(9) 0.0011(9)
C4 0.0169(10) 0.0193(11) 0.0181(11) 0.0057(9) 0.0035(9) 0.0005(8)
C5 0.0173(10) 0.0196(11) 0.0173(10) 0.0065(9) 0.0044(9) 0.0011(8)
C6 0.0207(11) 0.0229(11) 0.0205(11) 0.0087(9) 0.0075(9) 0.0043(9)
C7 0.0201(11) 0.0195(11) 0.0240(12) 0.0077(9) 0.0098(9) 0.0014(9)
C8 0.0243(12) 0.0199(11) 0.0355(13) 0.0098(10) 0.0132(10) 0.0097(9)
C9 0.0258(12) 0.0251(12) 0.0376(14) 0.0163(11) 0.0088(10) 0.0097(10)
C10 0.0211(11) 0.0251(12) 0.0262(12) 0.0116(10) 0.0042(9) 0.0068(9)
C11 0.0195(11) 0.0187(11) 0.0187(11) 0.0066(9) 0.0069(9) 0.0062(8)
C12 0.0215(11) 0.0152(10) 0.0198(11) 0.0061(9) 0.0067(9) 0.0034(9)
C13 0.0156(10) 0.0253(12) 0.0193(11) 0.0108(9) 0.0055(9) 0.0061(9)
C14 0.0323(13) 0.0226(12) 0.0266(12) 0.0119(10) 0.0079(10) 0.0067(10)
C15 0.0364(14) 0.0264(12) 0.0194(11) 0.0063(10) 0.0100(10) 0.0096(10)
C16 0.0209(11) 0.0327(13) 0.0220(11) 0.0161(10) 0.0087(9) 0.0105(10)
C17 0.0273(12) 0.0233(12) 0.0265(12) 0.0127(10) 0.0091(10) 0.0050(9)
C18 0.0277(12) 0.0238(12) 0.0188(11) 0.0078(9) 0.0078(9) 0.0059(9)
C19 0.0398(14) 0.0410(15) 0.0309(13) 0.0229(12) 0.0134(11) 0.0069(12)
C20 0.0179(11) 0.0216(11) 0.0194(11) 0.0087(9) 0.0034(9) 0.0044(9)
C21 0.0250(12) 0.0167(11) 0.0222(11) 0.0060(9) 0.0098(9) 0.0021(9)
C22 0.0250(12) 0.0246(12) 0.0286(12) 0.0113(10) 0.0080(10) 0.0047(9)
C23 0.0419(15) 0.0258(13) 0.0328(14) 0.0155(11) 0.0108(11) 0.0087(11)
C24 0.0453(15) 0.0255(13) 0.0349(14) 0.0134(11) 0.0168(12) 0.0004(11)
C25 0.0297(13) 0.0271(13) 0.0416(15) 0.0114(11) 0.0102(11) -0.0038(10)
C26 0.0238(12) 0.0265(12) 0.0375(14) 0.0123(11) 0.0090(10) 0.0031(10)
C27 0.0455(16) 0.0414(15) 0.0360(15) 0.0156(12) 0.0140(12) 0.0226(13)
N1 0.0187(9) 0.0186(9) 0.0232(10) 0.0063(8) 0.0085(8) 0.0068(7)
N2 0.0208(9) 0.0201(9) 0.0206(9) 0.0105(8) 0.0082(8) 0.0048(7)
N3 0.0249(10) 0.0176(10) 0.0267(11) 0.0067(8) 0.0130(9) 0.0058(8)
O1 0.0306(9) 0.0294(9) 0.0234(8) 0.0041(7) 0.0122(7) 0.0088(7)
O2 0.0274(8) 0.0199(8) 0.0286(8) 0.0067(7) 0.0140(7) 0.0071(6)
O3 0.0419(10) 0.0374(9) 0.0209(8) 0.0157(7) 0.0143(7) 0.0115(8)
Cl1 0.0346(3) 0.0410(4) 0.0372(3) 0.0246(3) 0.0110(3) 0.0187(3)
Cl2 0.0515(4) 0.0455(4) 0.0368(4) 0.0166(3) 0.0090(3) 0.0194(3)
Cl3 0.0795(6) 0.0894(7) 0.0769(6) 0.0451(5) 0.0456(5) 0.0241(5)
Cl4 0.0500(5) 0.0846(6) 0.0465(5) 0.0035(4) -0.0031(4) 0.0165(4)

loop_
_atom_type_symbol
_atom_type_description
_atom_type_scat_dispersion_real
_atom_type_scat_dispersion_imag
_atom_type_scat_source
C C 0.0033 0.0016 'International Tables Vol C Tables 4.2.6.8 and 6.1.1.4'
H H 0.0000 0.0000 'International Tables Vol C Tables 4.2.6.8 and 6.1.1.4'
N N 0.0061 0.0033 'International Tables Vol C Tables 4.2.6.8 and 6.1.1.4'
O O 0.0106 0.0060 'International Tables Vol C Tables 4.2.6.8 and 6.1.1.4'
Cl Cl 0.1484 0.1585 'International Tables Vol C Tables 4.2.6.8 and 6.1.1.4'

loop_
_geom_angle_atom_site_label_1
_geom_angle_atom_site_label_2
_geom_angle_atom_site_label_3
_geom_angle
C6 C1 C2 121.3(2)
C6 C1 Cl1 119.25(16)
C2 C1 Cl1 119.43(16)
C3 C2 C1 118.6(2)
C3 C2 H2 120.7
C1 C2 H2 120.7
C2 C3 C4 121.81(19)
C2 C3 H3 119.1
C4 C3 H3 119.1
C3 C4 C5 119.00(19)
C3 C4 C7 116.02(18)
C5 C4 C7 124.68(18)
C6 C5 C4 118.81(18)
C6 C5 N2 113.15(17)
C4 C5 N2 127.80(18)
C1 C6 C5 120.39(19)
C1 C6 H6 119.8
C5 C6 H6 119.8
O1 C7 N1 120.57(19)
O1 C7 C4 121.10(19)
N1 C7 C4 118.33(18)
N1 C8 C9 103.35(17)
N1 C8 H8A 111.1
C9 C8 H8A 111.1
N1 C8 H8B 111.1
C9 C8 H8B 111.1
H8A C8 H8B 109.1
C8 C9 C10 103.40(17)
C8 C9 H9A 111.1
C10 C9 H9A 111.1
C8 C9 H9B 111.1
C10 C9 H9B 111.1
H9A C9 H9B 109.0
C9 C10 C11 104.49(17)
C9 C10 H10A 110.9
C11 C10 H10A 110.9
C9 C10 H10B 110.9
C11 C10 H10B 110.9
H10A C10 H10B 108.9
N1 C11 C12 108.98(16)
N1 C11 C20 115.15(16)
C12 C11 C20 107.31(16)
N1 C11 C10 101.91(15)
C12 C11 C10 114.85(17)
C20 C11 C10 108.84(16)
N2 C12 C13 116.81(18)
N2 C12 C11 123.16(18)
C13 C12 C11 119.89(17)
C18 C13 C14 118.45(19)
C18 C13 C12 123.15(18)
C14 C13 C12 118.38(18)
C15 C14 C13 120.3(2)
C15 C14 H14 119.8
C13 C14 H14 119.8
C14 C15 C16 120.7(2)
C14 C15 H15 119.7
C16 C15 H15 119.7
O3 C16 C17 124.63(19)
O3 C16 C15 115.59(19)
C17 C16 C15 119.77(19)
C16 C17 C18 119.04(19)
C16 C17 H17 120.5
C18 C17 H17 120.5
C13 C18 C17 121.7(2)
C13 C18 H18 119.1
C17 C18 H18 119.1
O3 C19 H19A 109.5
O3 C19 H19B 109.5
H19A C19 H19B 109.5
O3 C19 H19C 109.5
H19A C19 H19C 109.5
H19B C19 H19C 109.5
O2 C20 N3 123.45(19)
O2 C20 C11 117.47(18)
N3 C20 C11 118.91(18)
N3 C21 C26 111.45(17)
N3 C21 C22 110.97(17)
C26 C21 C22 111.26(17)
N3 C21 H21 107.7
C26 C21 H21 107.7
C22 C21 H21 107.7
C23 C22 C21 110.85(17)
C23 C22 H22A 109.5
C21 C22 H22A 109.5
C23 C22 H22B 109.5
C21 C22 H22B 109.5
H22A C22 H22B 108.1
C22 C23 C24 110.95(19)
C22 C23 H23A 109.4
C24 C23 H23A 109.4
C22 C23 H23B 109.4
C24 C23 H23B 109.4
H23A C23 H23B 108.0
C25 C24 C23 111.18(18)
C25 C24 H24A 109.4
C23 C24 H24A 109.4
C25 C24 H24B 109.4
C23 C24 H24B 109.4
H24A C24 H24B 108.0
C24 C25 C26 111.64(19)
C24 C25 H25A 109.3
C26 C25 H25A 109.3
C24 C25 H25B 109.3
C26 C25 H25B 109.3
H25A C25 H25B 108.0
C21 C26 C25 110.46(18)
C21 C26 H26A 109.6
C25 C26 H26A 109.6
C21 C26 H26B 109.6
C25 C26 H26B 109.6
H26A C26 H26B 108.1
Cl4 C27 Cl2 112.61(14)
Cl4 C27 Cl3 110.39(14)
Cl2 C27 Cl3 109.87(14)
Cl4 C27 H27 107.9
Cl2 C27 H27 107.9
Cl3 C27 H27 107.9
C7 N1 C8 120.56(17)
C7 N1 C11 126.60(17)
C8 N1 C11 112.84(16)
C12 N2 C5 123.53(17)
C20 N3 C21 120.78(18)
C20 N3 H3N 122.1(17)
C21 N3 H3N 117.1(17)
C16 O3 C19 117.69(17)

loop_
_geom_bond_atom_site_label_1
_geom_bond_atom_site_label_2
_geom_bond_distance
C1 C6 1.376(3)
C1 C2 1.382(3)
C1 Cl1 1.740(2)
C2 C3 1.372(3)
C2 H2 0.9500
C3 C4 1.397(3)
C3 H3 0.9500
C4 C5 1.401(3)
C4 C7 1.493(3)
C5 C6 1.400(3)
C5 N2 1.413(2)
C6 H6 0.9500
C7 O1 1.235(2)
C7 N1 1.345(3)
C8 N1 1.472(2)
C8 C9 1.515(3)
C8 H8A 0.9900
C8 H8B 0.9900
C9 C10 1.519(3)
C9 H9A 0.9900
C9 H9B 0.9900
C10 C11 1.544(3)
C10 H10A 0.9900
C10 H10B 0.9900
C11 N1 1.475(2)
C11 C12 1.535(3)
C11 C20 1.537(3)
C12 N2 1.271(2)
C12 C13 1.494(3)
C13 C18 1.377(3)
C13 C14 1.399(3)
C14 C15 1.376(3)
C14 H14 0.9500
C15 C16 1.385(3)
C15 H15 0.9500
C16 O3 1.369(2)
C16 C17 1.385(3)
C17 C18 1.393(3)
C17 H17 0.9500
C18 H18 0.9500
C19 O3 1.423(3)
C19 H19A 0.9800
C19 H19B 0.9800
C19 H19C 0.9800
C20 O2 1.229(2)
C20 N3 1.332(3)
C21 N3 1.459(3)
C21 C26 1.520(3)
C21 C22 1.520(3)
C21 H21 1.0000
C22 C23 1.518(3)
C22 H22A 0.9900
C22 H22B 0.9900
C23 C24 1.520(3)
C23 H23A 0.9900
C23 H23B 0.9900
C24 C25 1.518(3)
C24 H24A 0.9900
C24 H24B 0.9900
C25 C26 1.529(3)
C25 H25A 0.9900
C25 H25B 0.9900
C26 H26A 0.9900
C26 H26B 0.9900
C27 Cl4 1.713(3)
C27 Cl2 1.745(2)
C27 Cl3 1.770(3)
C27 H27 1.0000
N3 H3N 0.80(2)

loop_
_geom_torsion_atom_site_label_1
_geom_torsion_atom_site_label_2
_geom_torsion_atom_site_label_3
_geom_torsion_atom_site_label_4
_geom_torsion
C6 C1 C2 C3 0.0(3)
Cl1 C1 C2 C3 177.02(16)
C1 C2 C3 C4 2.6(3)
C2 C3 C4 C5 -3.3(3)
C2 C3 C4 C7 -177.34(19)
C3 C4 C5 C6 1.3(3)
C7 C4 C5 C6 174.80(18)
C3 C4 C5 N2 -172.60(18)
C7 C4 C5 N2 0.9(3)
C2 C1 C6 C5 -1.9(3)
Cl1 C1 C6 C5 -178.95(15)
C4 C5 C6 C1 1.2(3)
N2 C5 C6 C1 176.01(18)
C3 C4 C7 O1 26.2(3)
C5 C4 C7 O1 -147.4(2)
C3 C4 C7 N1 -153.53(18)
C5 C4 C7 N1 32.8(3)
N1 C8 C9 C10 31.6(2)
C8 C9 C10 C11 -38.0(2)
C9 C10 C11 N1 28.78(19)
C9 C10 C11 C12 -88.9(2)
C9 C10 C11 C20 150.84(17)
N1 C11 C12 N2 60.6(2)
C20 C11 C12 N2 -64.7(2)
C10 C11 C12 N2 174.14(19)
N1 C11 C12 C13 -123.82(19)
C20 C11 C12 C13 110.88(19)
C10 C11 C12 C13 -10.3(3)
N2 C12 C13 C18 -90.8(2)
C11 C12 C13 C18 93.4(2)
N2 C12 C13 C14 87.2(2)
C11 C12 C13 C14 -88.7(2)
C18 C13 C14 C15 0.3(3)
C12 C13 C14 C15 -177.72(19)
C13 C14 C15 C16 -1.1(3)
C14 C15 C16 O3 -178.53(19)
C14 C15 C16 C17 1.1(3)
O3 C16 C17 C18 179.33(19)
C15 C16 C17 C18 -0.2(3)
C14 C13 C18 C17 0.5(3)
C12 C13 C18 C17 178.46(19)
C16 C17 C18 C13 -0.6(3)
N1 C11 C20 O2 -148.84(18)
C12 C11 C20 O2 -27.3(2)
C10 C11 C20 O2 97.5(2)
N1 C11 C20 N3 35.7(3)
C12 C11 C20 N3 157.26(18)
C10 C11 C20 N3 -77.9(2)
N3 C21 C22 C23 -178.29(17)
C26 C21 C22 C23 57.0(2)
C21 C22 C23 C24 -56.5(2)
C22 C23 C24 C25 55.7(3)
C23 C24 C25 C26 -55.1(3)
N3 C21 C26 C25 179.71(18)
C22 C21 C26 C25 -55.9(2)
C24 C25 C26 C21 55.0(3)
O1 C7 N1 C8 9.1(3)
C4 C7 N1 C8 -171.21(17)
O1 C7 N1 C11 -171.64(18)
C4 C7 N1 C11 8.1(3)
C9 C8 N1 C7 165.36(17)
C9 C8 N1 C11 -14.0(2)
C12 C11 N1 C7 -66.7(2)
C20 C11 N1 C7 53.9(3)
C10 C11 N1 C7 171.50(18)
C12 C11 N1 C8 112.63(18)
C20 C11 N1 C8 -126.77(18)
C10 C11 N1 C8 -9.1(2)
C13 C12 N2 C5 -173.79(17)
C11 C12 N2 C5 1.9(3)
C6 C5 N2 C12 146.2(2)
C4 C5 N2 C12 -39.6(3)
O2 C20 N3 C21 4.2(3)
C11 C20 N3 C21 179.37(18)
C26 C21 N3 C20 -147.8(2)
C22 C21 N3 C20 87.6(2)
C17 C16 O3 C19 1.3(3)
C15 C16 O3 C19 -179.07(19)
